data_2211356
loop_
_publ_author_name
'Zhang, Tian-Le'
'Wang, Kai-Li'
'Ng, Seik Weng'

_publ_section_title
Bis[\m~2~-phenylbis(2-pyridyl)phosphine]-\k^3^<i>N</i>,<i>N</i>':<i>P</i>;\k^3^<i>P</i>:<i>N</i>,<i>N</i>'-bis[chlorocopper(I)]
_journal_coeditor_code CV2148
_journal_issue 12
_journal_name_full 'Acta Crystallographica Section E'
_journal_page_first m3494
_journal_page_last m3495
_journal_paper_doi 10.1107/S1600536806049750
_journal_volume 62
_journal_year 2006
_chemical_formula_iupac '[Cu2 Cl2 (C16 H13 N2 P)2]'
_chemical_formula_moiety 'C32 H26 Cl2 Cu2 N4 P2'
_chemical_formula_sum 'C32 H26 Cl2 Cu2 N4 P2'
_chemical_formula_weight 726.49
_chemical_name_systematic
;
Bis[\m~2~-phenylbis(2-pyridyl)phosphine]-\k^3^N,N':P;\k^3^P:N,N'-
bis[chlorocopper(I)]
;
_space_group_IT_number 14
_symmetry_cell_setting monoclinic
_symmetry_space_group_name_Hall '-P 2yn'
_symmetry_space_group_name_H-M 'P 1 21/n 1'
_atom_sites_solution_hydrogens geom
_atom_sites_solution_primary direct
_atom_sites_solution_secondary difmap
_audit_creation_method SHELXL-97
_cell_angle_alpha 90.00
_cell_angle_beta 93.0330(10)
_cell_angle_gamma 90.00
_cell_formula_units_Z 2
_cell_length_a 9.3050(10)
_cell_length_b 10.8570(10)
_cell_length_c 15.746(2)
_cell_measurement_reflns_used 3120
_cell_measurement_temperature 293(2)
_cell_measurement_theta_max 26.0
_cell_measurement_theta_min 2.3
_cell_volume 1588.5(3)
_computing_cell_refinement 'SAINT (Bruker, 2003)'
_computing_data_collection 'SMART (Bruker, 2000)'
_computing_data_reduction SAINT
_computing_molecular_graphics 'X-SEED (Barbour, 2001)'
_computing_publication_material 'publCIF (Westrip, 2006)'
_computing_structure_refinement 'SHELXL97 (Sheldrick, 1997)'
_computing_structure_solution 'SHELXS97 (Sheldrick, 1997)'
_diffrn_ambient_temperature 295(2)
_diffrn_measured_fraction_theta_full 0.97
_diffrn_measured_fraction_theta_max 0.97
_diffrn_measurement_device_type 'Bruker APEX area-detector'
_diffrn_measurement_method '\f and \w'
_diffrn_radiation_monochromator graphite
_diffrn_radiation_source 'fine-focus sealed tube'
_diffrn_radiation_type MoK\a
_diffrn_radiation_wavelength 0.71073
_diffrn_reflns_av_R_equivalents 0.025
_diffrn_reflns_av_sigmaI/netI 0.035
_diffrn_reflns_limit_h_max 11
_diffrn_reflns_limit_h_min -12
_diffrn_reflns_limit_k_max 12
_diffrn_reflns_limit_k_min -14
_diffrn_reflns_limit_l_max 20
_diffrn_reflns_limit_l_min -17
_diffrn_reflns_number 9241
_diffrn_reflns_theta_full 27.5
_diffrn_reflns_theta_max 27.5
_diffrn_reflns_theta_min 2.3
_diffrn_standards_decay_% 0
_diffrn_standards_interval_count 0
_diffrn_standards_number 0
_exptl_absorpt_coefficient_mu 1.637
_exptl_absorpt_correction_T_max 0.849
_exptl_absorpt_correction_T_min 0.760
_exptl_absorpt_correction_type multi-scan
_exptl_absorpt_process_details '(SADABS; Sheldrick, 1996)'
_exptl_crystal_colour Yellow
_exptl_crystal_density_diffrn 1.519
_exptl_crystal_density_method 'not measured'
_exptl_crystal_description Block
_exptl_crystal_F_000 736
_exptl_crystal_size_max 0.34
_exptl_crystal_size_mid 0.14
_exptl_crystal_size_min 0.10
_refine_diff_density_max 0.44
_refine_diff_density_min -0.24
_refine_ls_extinction_method none
_refine_ls_goodness_of_fit_ref 1.04
_refine_ls_hydrogen_treatment constr
_refine_ls_matrix_type full
_refine_ls_number_parameters 190
_refine_ls_number_reflns 3548
_refine_ls_number_restraints 0
_refine_ls_restrained_S_all 1.04
_refine_ls_R_factor_all 0.045
_refine_ls_R_factor_gt 0.035
_refine_ls_shift/su_max 0.001
_refine_ls_shift/su_mean 0.000
_refine_ls_structure_factor_coef Fsqd
_refine_ls_weighting_details 'calc w=1/[\s^2^(Fo^2^)+(0.0513P)^2^+0.1517P] where P=(Fo^2^+2Fc^2^)/3'
_refine_ls_weighting_scheme calc
_refine_ls_wR_factor_gt 0.089
_refine_ls_wR_factor_ref 0.094
_reflns_number_gt 2901
_reflns_number_total 3548
_reflns_threshold_expression I>2\s(I)
_cod_data_source_file cv2148.cif
_cod_data_source_block I
_cod_depositor_comments
;
The following automatic conversions were performed:
'_symmetry_cell_setting' value 'Monoclinic' changed to 'monoclinic'
according to '/home/saulius/struct/CIF-dictionaries/cif_core.dic'
dictionary named 'cif_core.dic' version 2.4.1 from 2010-06-29.

Automatic conversion script
Id: cif_fix_enum 1527 2010-12-29 10:47:43Z saulius 

The following automatic conversions were performed:

'_symmetry_cell_setting' value 'Monoclinic' changed to 'monoclinic'
according to /home/saulius/struct/CIF-dictionaries/cif_core.dic
dictionary named 'cif_core.dic' version 2.4.1 from 2010-06-29.

Automatic conversion script
Id: cif_fix_values 1715 2011-07-08 13:25:40Z adriana 
;
_cod_original_sg_symbol_H-M 'P 21/n'
_cod_database_code 2211356

loop_
_symmetry_equiv_pos_as_xyz
'x, y, z'
'-x+1/2, y+1/2, -z+1/2'
'-x, -y, -z'
'x-1/2, -y-1/2, z-1/2'

loop_
_atom_site_type_symbol
_atom_site_label
_atom_site_fract_x
_atom_site_fract_y
_atom_site_fract_z
_atom_site_U_iso_or_equiv
_atom_site_adp_type
_atom_site_calc_flag
_atom_site_refinement_flags
_atom_site_occupancy
Cu Cu1 0.58631(3) 0.34424(2) 0.50471(2) 0.03280(10) Uani d . 1
Cl Cl1 0.69581(7) 0.15323(5) 0.51186(4) 0.0376(2) Uani d . 1
P P1 0.36520(7) 0.52998(5) 0.59746(4) 0.0308(2) Uani d . 1
N N1 0.3716(2) 0.3057(2) 0.51910(10) 0.0328(4) Uani d . 1
N N2 0.6208(2) 0.4115(2) 0.62680(10) 0.0327(4) Uani d . 1
C C1 0.2869(2) 0.3813(2) 0.56180(10) 0.0318(5) Uani d . 1
C C2 0.1432(3) 0.3537(2) 0.5721(2) 0.0483(7) Uani d . 1
C C3 0.0864(3) 0.2448(3) 0.5386(2) 0.0571(8) Uani d . 1
C C4 0.1743(3) 0.1664(3) 0.4975(2) 0.0531(7) Uani d . 1
C C5 0.3150(3) 0.1991(2) 0.4889(2) 0.0442(6) Uani d . 1
C C6 0.5297(2) 0.4895(2) 0.66190(10) 0.0311(5) Uani d . 1
C C7 0.5637(3) 0.5455(3) 0.7401(2) 0.0450(6) Uani d . 1
C C8 0.6908(3) 0.5163(3) 0.7840(2) 0.0541(8) Uani d . 1
C C9 0.7802(3) 0.4313(3) 0.7498(2) 0.0555(8) Uani d . 1
C C10 0.7428(3) 0.3818(3) 0.6719(2) 0.0439(6) Uani d . 1
C C11 0.2416(3) 0.5753(2) 0.67750(10) 0.0335(5) Uani d . 1
C C12 0.1556(3) 0.6772(2) 0.6629(2) 0.0410(6) Uani d . 1
C C13 0.0562(3) 0.7095(2) 0.7222(2) 0.0496(7) Uani d . 1
C C14 0.0461(3) 0.6444(2) 0.7955(2) 0.0490(7) Uani d . 1
C C15 0.1313(3) 0.5436(3) 0.8107(2) 0.0477(7) Uani d . 1
C C16 0.2278(3) 0.5069(2) 0.7519(2) 0.0432(6) Uani d . 1
H H2 0.0855 0.4077 0.6010 0.058 Uiso calc R 1
H H3 -0.0100 0.2254 0.5440 0.069 Uiso calc R 1
H H4 0.1391 0.0920 0.4757 0.064 Uiso calc R 1
H H5 0.3742 0.1453 0.4608 0.053 Uiso calc R 1
H H7 0.5009 0.6022 0.7624 0.054 Uiso calc R 1
H H8 0.7157 0.5535 0.8359 0.065 Uiso calc R 1
H H9 0.8651 0.4077 0.7792 0.067 Uiso calc R 1
H H10 0.8046 0.3249 0.6489 0.053 Uiso calc R 1
H H12 0.1638 0.7240 0.6140 0.049 Uiso calc R 1
H H13 -0.0042 0.7767 0.7115 0.060 Uiso calc R 1
H H14 -0.0189 0.6685 0.8352 0.059 Uiso calc R 1
H H15 0.1245 0.4995 0.8610 0.057 Uiso calc R 1
H H16 0.2835 0.4368 0.7618 0.052 Uiso calc R 1

loop_
_atom_site_aniso_label
_atom_site_aniso_U_11
_atom_site_aniso_U_22
_atom_site_aniso_U_33
_atom_site_aniso_U_12
_atom_site_aniso_U_13
_atom_site_aniso_U_23
Cu1 0.0392(2) 0.0305(2) 0.0297(2) 0.00430(10) 0.01010(10) 0.00200(10)
Cl1 0.0450(4) 0.0299(3) 0.0385(3) 0.0087(2) 0.0069(3) 0.0034(2)
P1 0.0376(3) 0.0271(3) 0.0287(3) 0.0043(2) 0.0115(2) 0.0002(2)
N1 0.0350(10) 0.0330(10) 0.0310(10) 0.0030(10) 0.0040(10) -0.0020(10)
N2 0.0330(10) 0.0320(10) 0.0330(10) -0.0030(10) 0.0060(10) -0.0020(10)
C1 0.0340(10) 0.0320(10) 0.0300(10) 0.0040(10) 0.0040(10) 0.0020(10)
C2 0.036(2) 0.052(2) 0.058(2) 0.0030(10) 0.0100(10) -0.0130(10)
C3 0.035(2) 0.061(2) 0.076(2) -0.0100(10) 0.004(13) -0.014(2)
C4 0.048(2) 0.047(2) 0.065(2) -0.0080(10) 0.0000(10) -0.0140(10)
C5 0.046(2) 0.0390(10) 0.048(2) 0.0030(10) 0.001(12) -0.0100(10)
C6 0.0360(10) 0.0270(10) 0.0310(10) -0.0060(10) 0.0080(10) 0.0000(10)
C7 0.050(2) 0.0410(10) 0.044(2) -0.0070(10) 0.0080(10) -0.0120(10)
C8 0.059(2) 0.064(2) 0.040(2) -0.019(2) -0.0020(10) -0.0170(10)
C9 0.044(2) 0.069(2) 0.052(2) -0.011(2) -0.0120(10) -0.007(2)
C10 0.0340(10) 0.049(2) 0.049(2) -0.0010(10) 0.0010(10) -0.0030(10)
C11 0.0380(10) 0.0310(10) 0.0320(10) 0.0030(10) 0.0120(10) -0.0040(10)
C12 0.047(2) 0.0350(10) 0.0420(10) 0.0050(10) 0.0150(10) 0.0010(10)
C13 0.048(2) 0.0370(10) 0.066(2) 0.0080(10) 0.0210(10) -0.0070(10)
C14 0.049(2) 0.052(2) 0.049(2) -0.0080(10) 0.0240(10) -0.0190(10)
C15 0.050(2) 0.060(2) 0.0350(10) -0.0060(10) 0.0160(10) 0.0010(10)
C16 0.047(2) 0.044(2) 0.0400(10) 0.0040(10) 0.0130(10) 0.0050(10)

loop_
_atom_type_symbol
_atom_type_description
_atom_type_scat_dispersion_real
_atom_type_scat_dispersion_imag
_atom_type_scat_source
C C 0.0033 0.0016 'International Tables Vol C Tables 4.2.6.8 and 6.1.1.4'
H H 0.0000 0.0000 'International Tables Vol C Tables 4.2.6.8 and 6.1.1.4'
N N 0.0061 0.0033 'International Tables Vol C Tables 4.2.6.8 and 6.1.1.4'
P P 0.1023 0.0942 'International Tables Vol C Tables 4.2.6.8 and 6.1.1.4'
Cl Cl 0.1484 0.1585 'International Tables Vol C Tables 4.2.6.8 and 6.1.1.4'
Cu Cu 0.3201 1.2651 'International Tables Vol C Tables 4.2.6.8 and 6.1.1.4'

loop_
_geom_angle_atom_site_label_1
_geom_angle_atom_site_label_2
_geom_angle_atom_site_label_3
_geom_angle_site_symmetry_1
_geom_angle_site_symmetry_3
_geom_angle
_geom_angle_publ_flag
N1 Cu1 N2 . . 94.18(7) yes
N1 Cu1 P1 . 3_666 116.63(6) yes
N1 Cu1 Cl1 . . 103.84(6) yes
N2 Cu1 P1 . 3_666 115.99(6) yes
N2 Cu1 Cl1 . . 103.04(6) yes
P1 Cu1 Cl1 3_666 . 119.42(3) yes
C11 P1 C6 . . 102.70(10) ?
C11 P1 C1 . . 101.10(10) ?
C6 P1 C1 . . 105.20(10) ?
C11 P1 Cu1 . 3_666 120.41(8) ?
C6 P1 Cu1 . 3_666 110.95(7) ?
C1 P1 Cu1 . 3_666 114.72(8) ?
C1 N1 C5 . . 118.2(2) ?
C1 N1 Cu1 . . 121.9(2) ?
C5 N1 Cu1 . . 119.8(2) ?
C6 N2 C10 . . 118.0(2) ?
C6 N2 Cu1 . . 122.5(2) ?
C10 N2 Cu1 . . 119.4(2) ?
N1 C1 C2 . . 121.4(2) ?
N1 C1 P1 . . 117.0(2) ?
C2 C1 P1 . . 121.4(2) ?
C3 C2 C1 . . 119.3(3) ?
C4 C3 C2 . . 119.1(3) ?
C5 C4 C3 . . 118.9(3) ?
N1 C5 C4 . . 123.0(3) ?
N2 C6 C7 . . 121.4(2) ?
N2 C6 P1 . . 116.7(2) ?
C7 C6 P1 . . 121.7(2) ?
C8 C7 C6 . . 119.5(3) ?
C9 C8 C7 . . 118.8(2) ?
C8 C9 C10 . . 119.0(3) ?
N2 C10 C9 . . 123.1(3) ?
C12 C11 C16 . . 119.1(2) ?
C12 C11 P1 . . 119.1(2) ?
C16 C11 P1 . . 121.8(2) ?
C11 C12 C13 . . 119.5(2) ?
C14 C13 C12 . . 121.0(3) ?
C13 C14 C15 . . 120.0(2) ?
C14 C15 C16 . . 120.3(3) ?
C15 C16 C11 . . 120.0(2) ?
C3 C2 H2 . . 120.4 ?
C1 C2 H2 . . 120.4 ?
C4 C3 H3 . . 120.5 ?
C2 C3 H3 . . 120.5 ?
C5 C4 H4 . . 120.5 ?
C3 C4 H4 . . 120.5 ?
N1 C5 H5 . . 118.5 ?
C4 C5 H5 . . 118.5 ?
C8 C7 H7 . . 120.3 ?
C6 C7 H7 . . 120.3 ?
C9 C8 H8 . . 120.6 ?
C7 C8 H8 . . 120.6 ?
C8 C9 H9 . . 120.5 ?
C10 C9 H9 . . 120.5 ?
N2 C10 H10 . . 118.4 ?
C9 C10 H10 . . 118.4 ?
C11 C12 H12 . . 120.3 ?
C13 C12 H12 . . 120.3 ?
C14 C13 H13 . . 119.5 ?
C12 C13 H13 . . 119.5 ?
C13 C14 H14 . . 120.0 ?
C15 C14 H14 . . 120.0 ?
C14 C15 H15 . . 119.8 ?
C16 C15 H15 . . 119.8 ?
C15 C16 H16 . . 120.0 ?
C11 C16 H16 . . 120.0 ?

loop_
_geom_bond_atom_site_label_1
_geom_bond_atom_site_label_2
_geom_bond_site_symmetry_2
_geom_bond_distance
_geom_bond_publ_flag
Cu1 N1 . 2.065(2) yes
Cu1 N2 . 2.066(2) yes
Cu1 P1 3_666 2.1757(7) yes
Cu1 Cl1 . 2.3107(6) yes
P1 C11 . 1.818(2) ?
P1 C6 . 1.844(2) ?
P1 C1 . 1.847(2) ?
N1 C1 . 1.343(3) ?
N1 C5 . 1.348(3) ?
N2 C6 . 1.338(3) ?
N2 C10 . 1.345(3) ?
C1 C2 . 1.388(4) ?
C2 C3 . 1.388(4) ?
C3 C4 . 1.366(4) ?
C4 C5 . 1.371(4) ?
C6 C7 . 1.396(3) ?
C7 C8 . 1.375(4) ?
C8 C9 . 1.371(4) ?
C9 C10 . 1.368(4) ?
C11 C12 . 1.377(3) ?
C11 C16 . 1.399(3) ?
C12 C13 . 1.394(4) ?
C13 C14 . 1.361(4) ?
C14 C15 . 1.365(4) ?
C15 C16 . 1.382(3) ?
C2 H2 . 0.93 ?
C3 H3 . 0.93 ?
C4 H4 . 0.93 ?
C5 H5 . 0.93 ?
C7 H7 . 0.93 ?
C8 H8 . 0.93 ?
C9 H9 . 0.93 ?
C10 H10 . 0.93 ?
C12 H12 . 0.93 ?
C13 H13 . 0.93 ?
C14 H14 . 0.93 ?
C15 H15 . 0.93 ?
C16 H16 . 0.93 ?

loop_
_geom_torsion_atom_site_label_1
_geom_torsion_atom_site_label_2
_geom_torsion_atom_site_label_3
_geom_torsion_atom_site_label_4
_geom_torsion_site_symmetry_1
_geom_torsion
N2 Cu1 N1 C1 . 39.4(2)
P1 Cu1 N1 C1 3_666 -82.5(2)
Cl1 Cu1 N1 C1 . 144.0(2)
N2 Cu1 N1 C5 . -137.2(2)
P1 Cu1 N1 C5 3_666 100.9(2)
Cl1 Cu1 N1 C5 . -32.7(2)
N1 Cu1 N2 C6 . -45.1(2)
P1 Cu1 N2 C6 3_666 77.3(2)
Cl1 Cu1 N2 C6 . -150.4(2)
N1 Cu1 N2 C10 . 138.6(2)
P1 Cu1 N2 C10 3_666 -99.1(2)
Cl1 Cu1 N2 C10 . 33.3(2)
C5 N1 C1 C2 . -2.5(3)
Cu1 N1 C1 C2 . -179.2(2)
C5 N1 C1 P1 . -176.9(2)
Cu1 N1 C1 P1 . 6.4(2)
C11 P1 C1 N1 . -162.6(2)
C6 P1 C1 N1 . -56.0(2)
Cu1 P1 C1 N1 3_666 66.2(2)
C11 P1 C1 C2 . 23.0(2)
C6 P1 C1 C2 . 129.6(2)
Cu1 P1 C1 C2 3_666 -108.2(2)
N1 C1 C2 C3 . 1.0(4)
P1 C1 C2 C3 . 175.2(2)
C1 C2 C3 C4 . 1.0(5)
C2 C3 C4 C5 . -1.5(5)
C1 N1 C5 C4 . 2.0(4)
Cu1 N1 C5 C4 . 178.8(2)
C3 C4 C5 N1 . 0.0(5)
C10 N2 C6 C7 . 4.4(3)
Cu1 N2 C6 C7 . -172.0(2)
C10 N2 C6 P1 . 179.0(2)
Cu1 N2 C6 P1 . 2.6(2)
C11 P1 C6 N2 . 156.0(2)
C1 P1 C6 N2 . 50.6(2)
Cu1 P1 C6 N2 3_666 -74.0(2)
C11 P1 C6 C7 . -29.4(2)
C1 P1 C6 C7 . -134.9(2)
Cu1 P1 C6 C7 3_666 100.6(2)
N2 C6 C7 C8 . -2.7(4)
P1 C6 C7 C8 . -177.1(2)
C6 C7 C8 C9 . -0.8(4)
C7 C8 C9 C10 . 2.4(5)
C6 N2 C10 C9 . -2.8(4)
Cu1 N2 C10 C9 . 173.7(2)
C8 C9 C10 N2 . -0.7(5)
C6 P1 C11 C12 . 138.0(2)
C1 P1 C11 C12 . -113.5(2)
Cu1 P1 C11 C12 3_666 14.1(2)
C6 P1 C11 C16 . -44.4(2)
C1 P1 C11 C16 . 64.2(2)
Cu1 P1 C11 C16 3_666 -168.3(2)
C16 C11 C12 C13 . -0.4(4)
P1 C11 C12 C13 . 177.3(2)
C11 C12 C13 C14 . 2.2(4)
C12 C13 C14 C15 . -1.8(4)
C13 C14 C15 C16 . -0.3(4)
C14 C15 C16 C11 . 2.0(4)
C12 C11 C16 C15 . -1.6(4)
P1 C11 C16 C15 . -179.2(2)
